data_4060674
loop_
_publ_author_name
'Dorothy H. Gibson'
'Xiaolong Yin'
'Haiyang He'
'Mark S. Mashuta'

_publ_section_title
;
 Synthesis and Reactions of fac-[Re(dmbpy)(CO)3X] (dmbpy \\db
 4,4'-Dimethyl-2,2'-bipyridine; X \\db COOH, CHO) and Their Derivatives
;
_journal_name_full Organometallics
_journal_page_first 337
_journal_page_last 346
_journal_paper_doi 10.1021/om020677q
_journal_volume 22
_journal_year 2003
_chemical_formula_moiety 'C48 H48 N6 O12 Re3, RE O4, 0.75(C Cl2), 0.25(C2 O)'
_chemical_formula_sum 'C49.25 H48 Cl1.5 N6 O16.25 Re4'
_chemical_formula_weight 1776.82
_chemical_name_common '[fac-Re(dmbpy)(CO)~3~]3(OCO~2~)ReO~4~'
_chemical_name_systematic
; 
 [fac-Re(dmbpy)(CO)~3~]3(OCO~2~)ReO~4~
;
_space_group_IT_number 15
_symmetry_cell_setting monoclinic
_symmetry_space_group_name_Hall '-C 2yc'
_symmetry_space_group_name_H-M 'C 1 2/c 1'
_atom_sites_solution_hydrogens geom
_atom_sites_solution_primary direct
_atom_sites_solution_secondary difmap
_audit_creation_method SHELXL-97
_audit_update_record
;
  
  April_11_2002 text and data added by Mark S. Mashuta
  August_8_2002 text and data added by Mark S. Mashuta
;
_cell_angle_alpha 90.00
_cell_angle_beta 123.571(2)
_cell_angle_gamma 90.00
_cell_formula_units_Z 8
_cell_length_a 40.977(5)
_cell_length_b 13.1061(18)
_cell_length_c 23.985(3)
_cell_measurement_reflns_used 12472
_cell_measurement_temperature 293(2)
_cell_measurement_theta_max 28.22
_cell_measurement_theta_min 1.66
_cell_volume 10732(2)
_computing_cell_refinement 'SAINT 6.22 (Bruker, 1994)'
_computing_data_collection 'SMART 5.625 (Bruker, 1994)'
_computing_data_reduction 'SAINT 6.22 (Bruker, 1994)'
_computing_molecular_graphics 'SHELXTL 6.12 (Bruker, 2001)'
_computing_publication_material 'SHELXTL 6.12 (Bruker, 2001)'
_computing_structure_refinement 'SHELXL-97 (Sheldrick, 1997)'
_computing_structure_solution 'SHELXS-97 (Sheldrick, 1990)'
_diffrn_ambient_temperature 293(2)
_diffrn_measured_fraction_theta_full 0.940
_diffrn_measured_fraction_theta_max 0.940
_diffrn_measurement_device_type 'SMART APEX CCD'
_diffrn_measurement_method '\w scans'
_diffrn_radiation_monochromator graphite
_diffrn_radiation_source 'fine-focus sealed tube'
_diffrn_radiation_type MoK\a
_diffrn_radiation_wavelength 0.71073
_diffrn_reflns_av_R_equivalents 0.0496
_diffrn_reflns_av_sigmaI/netI 0.0565
_diffrn_reflns_limit_h_max 54
_diffrn_reflns_limit_h_min -54
_diffrn_reflns_limit_k_max 17
_diffrn_reflns_limit_k_min -16
_diffrn_reflns_limit_l_max 31
_diffrn_reflns_limit_l_min -31
_diffrn_reflns_number 45501
_diffrn_reflns_theta_full 28.22
_diffrn_reflns_theta_max 28.22
_diffrn_reflns_theta_min 1.66
_diffrn_standards_decay_% 0
_exptl_absorpt_coefficient_mu 9.143
_exptl_absorpt_correction_T_max 0.993
_exptl_absorpt_correction_T_min 0.729
_exptl_absorpt_correction_type multi-scan
_exptl_absorpt_process_details
;
Sheldrick, G. M.; SADABS (1996).

;
_exptl_crystal_colour yellow
_exptl_crystal_density_diffrn 2.199
_exptl_crystal_density_meas ?
_exptl_crystal_density_method .
_exptl_crystal_description plate
_exptl_crystal_F_000 6660
_exptl_crystal_size_max 0.40
_exptl_crystal_size_mid 0.11
_exptl_crystal_size_min 0.02
_refine_diff_density_max 4.850
_refine_diff_density_min -4.091
_refine_diff_density_rms 0.224
_refine_ls_extinction_method none
_refine_ls_goodness_of_fit_ref 1.028
_refine_ls_hydrogen_treatment mixed
_refine_ls_matrix_type full
_refine_ls_number_parameters 704
_refine_ls_number_reflns 12472
_refine_ls_number_restraints 0
_refine_ls_restrained_S_all 1.028
_refine_ls_R_factor_all 0.052
_refine_ls_R_factor_gt 0.039
_refine_ls_shift/su_max 0.045
_refine_ls_shift/su_mean 0.003
_refine_ls_structure_factor_coef Fsqd
_refine_ls_weighting_details
;
 calc w=1/[\s^2^(Fo^2^)+(0.0480P)^2^+14.3487P]
 where P=(Fo^2^+2Fc^2^)/3
;
_refine_ls_weighting_scheme calc
_refine_ls_wR_factor_gt 0.103
_refine_ls_wR_factor_ref 0.111
_reflns_number_gt 10265
_reflns_number_total 12472
_reflns_threshold_expression >2sigma(I)
_cod_depositor_comments
;
The following automatic conversions were performed:
'_symmetry_cell_setting' value 'Monoclinic' changed to 'monoclinic'
according to '/home/saulius/struct/CIF-dictionaries/cif_core.dic'
dictionary named 'cif_core.dic' version 2.4.1 from 2010-06-29.

Automatic conversion script
Id: cif_fix_enum 1527 2010-12-29 10:47:43Z saulius 
;
_cod_original_sg_symbol_Hall '-C 2yc '
_cod_original_sg_symbol_H-M C2/c
_cod_original_formula_sum 'C49.25 H48 Cl1.50 N6 O16.25 Re4'
_cod_database_code 4060674

loop_
_symmetry_equiv_pos_as_xyz
'x, y, z'
'-x, y, -z+1/2'
'x+1/2, y+1/2, z'
'-x+1/2, y+1/2, -z+1/2'
'-x, -y, -z'
'x, -y, z-1/2'
'-x+1/2, -y+1/2, -z'
'x+1/2, -y+1/2, z-1/2'

loop_
_atom_site_label
_atom_site_type_symbol
_atom_site_fract_x
_atom_site_fract_y
_atom_site_fract_z
_atom_site_U_iso_or_equiv
_atom_site_adp_type
_atom_site_occupancy
_atom_site_symmetry_multiplicity
_atom_site_calc_flag
_atom_site_refinement_flags
Re1 Re 0.190866(8) 0.75926(2) 0.750948(13) 0.02323(7) Uani 1 1 d .
Re2 Re 0.136766(8) 1.102392(19) 0.619844(13) 0.02160(7) Uani 1 1 d .
Re3 Re 0.050610(8) 0.91050(2) 0.682522(13) 0.02265(7) Uani 1 1 d .
O1 O 0.16442(13) 0.9060(3) 0.7190(2) 0.0230(9) Uani 1 1 d .
O2 O 0.11585(14) 1.0181(3) 0.6700(2) 0.0237(10) Uani 1 1 d .
O3 O 0.10871(13) 0.8748(4) 0.7113(2) 0.0235(9) Uani 1 1 d .
O4 O 0.23924(17) 0.5645(4) 0.8103(3) 0.0405(13) Uani 1 1 d .
O5 O 0.11624(16) 0.6357(4) 0.7038(3) 0.0384(12) Uani 1 1 d .
O6 O 0.18005(16) 0.7098(4) 0.6167(2) 0.0322(11) Uani 1 1 d .
O7 O 0.16549(18) 1.2298(4) 0.5487(3) 0.0370(13) Uani 1 1 d .
O8 O 0.18837(15) 0.9354(4) 0.6165(3) 0.0299(11) Uani 1 1 d .
O9 O 0.06958(17) 1.0322(4) 0.4813(3) 0.0383(13) Uani 1 1 d .
O10 O -0.02531(15) 0.9778(5) 0.6667(3) 0.0426(14) Uani 1 1 d .
O11 O 0.02899(15) 1.0648(4) 0.5713(3) 0.0358(12) Uani 1 1 d .
O12 O 0.00676(17) 0.7513(4) 0.5717(3) 0.0407(13) Uani 1 1 d .
N1 N 0.24391(16) 0.8511(4) 0.7960(3) 0.0238(11) Uani 1 1 d .
N2 N 0.20283(16) 0.8062(4) 0.8470(3) 0.0246(12) Uani 1 1 d .
N3 N 0.10516(16) 1.2257(4) 0.6302(3) 0.0222(11) Uani 1 1 d .
N4 N 0.17599(16) 1.1591(4) 0.7208(3) 0.0215(11) Uani 1 1 d .
N5 N 0.06581(16) 0.8100(4) 0.7652(3) 0.0239(11) Uani 1 1 d .
N6 N 0.08308(16) 1.0044(4) 0.7715(3) 0.0251(12) Uani 1 1 d .
C1 C 0.12972(19) 0.9329(5) 0.6998(3) 0.0224(13) Uani 1 1 d .
C4 C 0.2205(2) 0.6380(6) 0.7873(3) 0.0283(15) Uani 1 1 d .
C5 C 0.1436(2) 0.6832(6) 0.7209(4) 0.0296(15) Uani 1 1 d .
C6 C 0.1840(2) 0.7294(5) 0.6669(4) 0.0266(14) Uani 1 1 d .
C7 C 0.1548(2) 1.1848(6) 0.5769(4) 0.0313(16) Uani 1 1 d .
C8 C 0.1690(2) 0.9952(6) 0.6193(3) 0.0273(15) Uani 1 1 d .
C9 C 0.0948(2) 1.0571(5) 0.5331(4) 0.0285(15) Uani 1 1 d .
C10 C 0.0027(2) 0.9487(6) 0.6710(4) 0.0320(16) Uani 1 1 d .
C11 C 0.0384(2) 1.0082(6) 0.6129(4) 0.0280(15) Uani 1 1 d .
C12 C 0.0233(2) 0.8119(6) 0.6128(3) 0.0292(15) Uani 1 1 d .
C13 C 0.2643(2) 0.8682(5) 0.7688(4) 0.0287(15) Uani 1 1 d .
H13 H 0.2539 0.8467 0.7252 0.034 Uiso 1 1 calc R
C14 C 0.3002(2) 0.9163(5) 0.8029(4) 0.0269(14) Uani 1 1 d .
H14 H 0.3131 0.9283 0.7816 0.032 Uiso 1 1 calc R
C15 C 0.3172(2) 0.9468(5) 0.8685(4) 0.0285(15) Uani 1 1 d .
C16 C 0.2952(2) 0.9326(5) 0.8957(4) 0.0282(14) Uani 1 1 d .
H16 H 0.3049 0.9550 0.9390 0.034 Uiso 1 1 calc R
C17 C 0.2591(2) 0.8854(5) 0.8589(3) 0.0243(13) Uani 1 1 d .
C18 C 0.2344(2) 0.8653(5) 0.8856(3) 0.0257(14) Uani 1 1 d .
C19 C 0.2437(2) 0.9032(6) 0.9460(4) 0.0303(15) Uani 1 1 d .
H19 H 0.2651 0.9465 0.9704 0.036 Uiso 1 1 calc R
C20 C 0.2212(2) 0.8768(6) 0.9708(4) 0.0309(15) Uani 1 1 d .
C21 C 0.1898(2) 0.8125(6) 0.9323(4) 0.0299(15) Uani 1 1 d .
H21 H 0.1746 0.7911 0.9479 0.036 Uiso 1 1 calc R
C22 C 0.1811(2) 0.7800(6) 0.8711(4) 0.0289(15) Uani 1 1 d .
H22 H 0.1593 0.7385 0.8453 0.035 Uiso 1 1 calc R
C23 C 0.3577(2) 0.9903(6) 0.9085(4) 0.0325(16) Uani 1 1 d .
H23A H 0.3765 0.9358 0.9261 0.049 Uiso 1 1 calc R
H23B H 0.3608 1.0301 0.9448 0.049 Uiso 1 1 calc R
H23C H 0.3618 1.0329 0.8804 0.049 Uiso 1 1 calc R
C24 C 0.2317(3) 0.9168(8) 1.0378(4) 0.048(2) Uani 1 1 d .
H24A H 0.2176 0.9789 1.0315 0.072 Uiso 1 1 calc R
H24B H 0.2593 0.9298 1.0656 0.072 Uiso 1 1 calc R
H24C H 0.2248 0.8670 1.0590 0.072 Uiso 1 1 calc R
C25 C 0.0699(2) 1.2596(5) 0.5812(4) 0.0274(14) Uani 1 1 d .
H25 H 0.0574 1.2280 0.5395 0.033 Uiso 1 1 calc R
C26 C 0.0512(2) 1.3394(6) 0.5899(4) 0.0305(15) Uani 1 1 d .
H26 H 0.0267 1.3606 0.5545 0.037 Uiso 1 1 calc R
C27 C 0.0687(2) 1.3878(5) 0.6508(4) 0.0300(15) Uani 1 1 d .
C28 C 0.10572(19) 1.3547(5) 0.7010(3) 0.0248(13) Uani 1 1 d .
H28 H 0.1188 1.3870 0.7424 0.030 Uiso 1 1 calc R
C29 C 0.1235(2) 1.2743(5) 0.6904(3) 0.0239(13) Uani 1 1 d .
C30 C 0.1625(2) 1.2345(5) 0.7411(3) 0.0221(13) Uani 1 1 d .
C31 C 0.1849(2) 1.2723(5) 0.8058(3) 0.0256(14) Uani 1 1 d .
H31 H 0.1753 1.3255 0.8185 0.031 Uiso 1 1 calc R
C32 C 0.2216(2) 1.2313(5) 0.8521(3) 0.0259(14) Uani 1 1 d .
C33 C 0.2339(2) 1.1507(5) 0.8309(3) 0.0252(14) Uani 1 1 d .
H33 H 0.2577 1.1185 0.8607 0.030 Uiso 1 1 calc R
C34 C 0.2109(2) 1.1186(5) 0.7658(3) 0.0262(14) Uani 1 1 d .
H34 H 0.2201 1.0658 0.7521 0.031 Uiso 1 1 calc R
C35 C 0.0487(2) 1.4735(6) 0.6619(4) 0.0404(19) Uani 1 1 d .
H35A H 0.0464 1.5312 0.6353 0.061 Uiso 1 1 calc R
H35B H 0.0637 1.4922 0.7083 0.061 Uiso 1 1 calc R
H35C H 0.0230 1.4520 0.6491 0.061 Uiso 1 1 calc R
C36 C 0.2472(2) 1.2757(6) 0.9205(4) 0.0352(17) Uani 1 1 d .
H36A H 0.2636 1.2232 0.9513 0.053 Uiso 1 1 calc R
H36B H 0.2311 1.3039 0.9344 0.053 Uiso 1 1 calc R
H36C H 0.2632 1.3285 0.9199 0.053 Uiso 1 1 calc R
C37 C 0.0537(2) 0.7128(6) 0.7577(4) 0.0321(16) Uani 1 1 d .
H37 H 0.0424 0.6823 0.7159 0.039 Uiso 1 1 calc R
C38 C 0.0574(2) 0.6568(6) 0.8089(4) 0.0340(16) Uani 1 1 d .
H38 H 0.0488 0.5894 0.8014 0.041 Uiso 1 1 calc R
C39 C 0.0736(2) 0.6988(6) 0.8710(4) 0.0348(17) Uani 1 1 d .
C40 C 0.0872(2) 0.7994(6) 0.8795(4) 0.0316(16) Uani 1 1 d .
H40 H 0.0988 0.8305 0.9211 0.038 Uiso 1 1 calc R
C41 C 0.0836(2) 0.8527(5) 0.8266(3) 0.0266(14) Uani 1 1 d .
C42 C 0.09520(19) 0.9603(6) 0.8313(3) 0.0254(14) Uani 1 1 d .
C43 C 0.1153(2) 1.0143(6) 0.8900(4) 0.0313(16) Uani 1 1 d .
H43 H 0.1241 0.9811 0.9302 0.038 Uiso 1 1 calc R
C44 C 0.1227(2) 1.1180(7) 0.8903(4) 0.0380(18) Uani 1 1 d .
C45 C 0.1101(3) 1.1620(6) 0.8292(4) 0.0386(18) Uani 1 1 d .
H45 H 0.1145 1.2310 0.8269 0.046 Uiso 1 1 calc R
C46 C 0.0909(2) 1.1039(6) 0.7719(4) 0.0334(16) Uani 1 1 d .
H46 H 0.0829 1.1351 0.7314 0.040 Uiso 1 1 calc R
C47 C 0.0762(3) 0.6422(7) 0.9280(4) 0.0423(19) Uani 1 1 d .
H47A H 0.0545 0.6613 0.9309 0.063 Uiso 1 1 calc R
H47B H 0.1003 0.6593 0.9692 0.063 Uiso 1 1 calc R
H47C H 0.0753 0.5701 0.9204 0.063 Uiso 1 1 calc R
C48 C 0.1432(3) 1.1782(8) 0.9531(5) 0.055(3) Uani 1 1 d .
H48A H 0.1629 1.2201 0.9545 0.083 Uiso 1 1 calc R
H48B H 0.1554 1.1327 0.9908 0.083 Uiso 1 1 calc R
H48C H 0.1247 1.2207 0.9547 0.083 Uiso 1 1 calc R
Re4 Re 0.152987(10) 0.48378(3) 0.896255(17) 0.04043(10) Uani 1 1 d .
O20 O 0.1665(2) 0.5031(5) 0.8417(3) 0.0632(19) Uani 1 1 d .
O21 O 0.1084(2) 0.4288(6) 0.8533(4) 0.069(2) Uani 1 1 d .
O22 O 0.15238(18) 0.5967(5) 0.9298(3) 0.0477(15) Uani 1 1 d .
O23 O 0.18713(19) 0.4072(5) 0.9601(3) 0.0488(15) Uani 1 1 d .
C80 C 0.9495(4) 0.7841(11) 0.0254(8) 0.085(4) Uani 1 1 d .
Cl80 Cl 0.9495(2) 0.6739(7) 0.0635(5) 0.165(4) Uani 0.75 1 d P
Cl81 Cl 0.91187(11) 0.7944(3) -0.05673(17) 0.0601(8) Uani 0.75 1 d P
O90 O 0.9872(5) 0.8122(14) 0.2119(8) 0.080(5) Uiso 0.50 1 d P
C90 C 1.0100(6) 0.7753(16) 0.1828(10) 0.056(5) Uiso 0.50 1 d P
C91 C 0.9720(14) 0.762(4) 0.101(2) 0.133(14) Uiso 0.50 1 d P
C92 C 0.9799(9) 0.696(3) 0.2414(17) 0.098(9) Uiso 0.50 1 d P
C93A C 1.0000 0.608(3) 0.2500 0.139(12) Uiso 1 2 d S
C93B C 0.9797(5) 0.6271(12) 0.2337(7) 0.029(3) Uiso 0.50 1 d P

loop_
_atom_site_aniso_label
_atom_site_aniso_U_11
_atom_site_aniso_U_22
_atom_site_aniso_U_33
_atom_site_aniso_U_23
_atom_site_aniso_U_13
_atom_site_aniso_U_12
Re1 0.02322(14) 0.02662(14) 0.02388(13) -0.00071(10) 0.01554(11) 0.00155(10)
Re2 0.02359(14) 0.02388(13) 0.02170(13) -0.00252(9) 0.01527(11) -0.00370(10)
Re3 0.01942(14) 0.02902(14) 0.02205(13) 0.00018(10) 0.01308(11) -0.00238(10)
O1 0.021(2) 0.025(2) 0.024(2) 0.0010(18) 0.014(2) 0.0003(18)
O2 0.027(2) 0.025(2) 0.026(2) -0.0012(19) 0.019(2) -0.0038(19)
O3 0.020(2) 0.029(2) 0.025(2) 0.0021(19) 0.015(2) 0.0013(19)
O4 0.047(3) 0.040(3) 0.032(3) 0.000(2) 0.021(3) 0.015(3)
O5 0.036(3) 0.036(3) 0.048(3) -0.006(2) 0.027(3) -0.011(2)
O6 0.038(3) 0.034(3) 0.030(3) -0.004(2) 0.022(2) 0.000(2)
O7 0.055(4) 0.032(3) 0.042(3) 0.000(2) 0.038(3) -0.009(2)
O8 0.034(3) 0.027(2) 0.038(3) -0.004(2) 0.026(2) 0.000(2)
O9 0.040(3) 0.046(3) 0.025(3) -0.009(2) 0.015(2) -0.010(3)
O10 0.020(3) 0.071(4) 0.039(3) 0.000(3) 0.018(2) 0.003(3)
O11 0.027(3) 0.047(3) 0.027(3) 0.009(2) 0.011(2) -0.003(2)
O12 0.039(3) 0.042(3) 0.034(3) -0.007(2) 0.016(3) -0.010(3)
N1 0.016(3) 0.030(3) 0.026(3) -0.001(2) 0.012(2) 0.002(2)
N2 0.024(3) 0.029(3) 0.026(3) 0.001(2) 0.018(2) 0.002(2)
N3 0.021(3) 0.022(3) 0.024(3) -0.002(2) 0.013(2) -0.003(2)
N4 0.019(3) 0.025(3) 0.027(3) -0.002(2) 0.017(2) -0.003(2)
N5 0.021(3) 0.029(3) 0.027(3) -0.001(2) 0.017(2) -0.002(2)
N6 0.018(3) 0.034(3) 0.028(3) 0.000(2) 0.016(2) -0.002(2)
C1 0.023(3) 0.031(3) 0.017(3) -0.006(3) 0.013(3) -0.004(3)
C4 0.028(4) 0.039(4) 0.026(3) 0.002(3) 0.020(3) 0.004(3)
C5 0.033(4) 0.034(4) 0.029(3) 0.000(3) 0.022(3) 0.003(3)
C6 0.021(3) 0.027(3) 0.035(4) 0.000(3) 0.017(3) 0.002(3)
C7 0.034(4) 0.031(4) 0.034(4) -0.014(3) 0.023(3) -0.007(3)
C8 0.027(4) 0.036(4) 0.021(3) -0.005(3) 0.014(3) -0.009(3)
C9 0.038(4) 0.029(3) 0.031(4) -0.001(3) 0.026(3) -0.005(3)
C10 0.028(4) 0.039(4) 0.029(4) -0.001(3) 0.016(3) -0.005(3)
C11 0.021(3) 0.034(4) 0.033(4) -0.001(3) 0.018(3) -0.005(3)
C12 0.029(4) 0.032(4) 0.027(3) 0.001(3) 0.015(3) -0.005(3)
C13 0.034(4) 0.028(3) 0.029(3) 0.002(3) 0.021(3) 0.006(3)
C14 0.025(4) 0.027(3) 0.039(4) 0.004(3) 0.024(3) 0.004(3)
C15 0.025(4) 0.026(3) 0.035(4) 0.008(3) 0.017(3) 0.007(3)
C16 0.026(4) 0.029(3) 0.027(3) 0.001(3) 0.013(3) 0.001(3)
C17 0.025(3) 0.027(3) 0.025(3) 0.004(3) 0.017(3) 0.007(3)
C18 0.020(3) 0.026(3) 0.031(3) 0.004(3) 0.014(3) 0.005(3)
C19 0.033(4) 0.032(4) 0.028(4) 0.001(3) 0.018(3) 0.004(3)
C20 0.035(4) 0.033(4) 0.026(3) 0.001(3) 0.018(3) 0.003(3)
C21 0.029(4) 0.039(4) 0.029(3) 0.006(3) 0.021(3) 0.005(3)
C22 0.025(4) 0.034(4) 0.030(3) 0.001(3) 0.017(3) 0.002(3)
C23 0.027(4) 0.033(4) 0.039(4) 0.004(3) 0.019(3) 0.001(3)
C24 0.049(5) 0.071(6) 0.035(4) -0.010(4) 0.030(4) -0.006(5)
C25 0.024(3) 0.031(4) 0.026(3) -0.002(3) 0.013(3) -0.005(3)
C26 0.020(3) 0.037(4) 0.032(4) -0.001(3) 0.013(3) -0.004(3)
C27 0.030(4) 0.026(3) 0.037(4) -0.004(3) 0.020(3) -0.003(3)
C28 0.019(3) 0.026(3) 0.030(3) -0.006(3) 0.014(3) -0.005(3)
C29 0.023(3) 0.025(3) 0.025(3) -0.004(3) 0.014(3) -0.007(3)
C30 0.026(3) 0.025(3) 0.021(3) -0.001(2) 0.017(3) -0.004(3)
C31 0.027(4) 0.031(3) 0.026(3) -0.002(3) 0.019(3) 0.002(3)
C32 0.024(3) 0.033(4) 0.023(3) 0.001(3) 0.015(3) -0.005(3)
C33 0.023(3) 0.025(3) 0.029(3) 0.001(3) 0.015(3) -0.003(3)
C34 0.029(4) 0.025(3) 0.031(4) -0.004(3) 0.020(3) -0.003(3)
C35 0.029(4) 0.037(4) 0.051(5) -0.006(4) 0.020(4) 0.005(3)
C36 0.030(4) 0.050(5) 0.024(3) -0.001(3) 0.014(3) 0.003(3)
C37 0.035(4) 0.030(4) 0.032(4) -0.003(3) 0.019(3) -0.005(3)
C38 0.034(4) 0.032(4) 0.044(4) 0.007(3) 0.026(4) 0.001(3)
C39 0.035(4) 0.037(4) 0.039(4) 0.012(3) 0.025(4) 0.009(3)
C40 0.031(4) 0.042(4) 0.026(3) 0.008(3) 0.018(3) 0.009(3)
C41 0.026(4) 0.030(4) 0.026(3) 0.001(3) 0.015(3) 0.006(3)
C42 0.014(3) 0.037(4) 0.025(3) 0.003(3) 0.011(3) 0.003(3)
C43 0.027(4) 0.041(4) 0.026(3) 0.001(3) 0.014(3) -0.001(3)
C44 0.032(4) 0.048(5) 0.035(4) -0.010(3) 0.020(4) -0.016(4)
C45 0.047(5) 0.035(4) 0.040(4) -0.009(3) 0.028(4) -0.018(4)
C46 0.036(4) 0.037(4) 0.035(4) 0.000(3) 0.025(4) -0.007(3)
C47 0.054(5) 0.040(4) 0.042(4) 0.012(4) 0.032(4) 0.007(4)
C48 0.065(7) 0.061(6) 0.039(5) -0.016(4) 0.028(5) -0.026(5)
Re4 0.0410(2) 0.03463(17) 0.03782(18) -0.00365(13) 0.01684(15) 0.00788(14)
O20 0.095(6) 0.051(4) 0.048(4) 0.005(3) 0.043(4) 0.012(4)
O21 0.062(5) 0.055(4) 0.063(5) -0.008(4) 0.016(4) 0.008(4)
O22 0.043(4) 0.047(4) 0.046(3) -0.010(3) 0.021(3) 0.004(3)
O23 0.041(4) 0.045(3) 0.053(4) 0.006(3) 0.022(3) 0.006(3)
C80 0.069(8) 0.077(9) 0.101(10) 0.018(8) 0.043(8) 0.015(7)
Cl80 0.109(5) 0.174(7) 0.221(8) 0.151(7) 0.097(5) 0.065(5)
Cl81 0.058(2) 0.0588(19) 0.0559(18) 0.0042(15) 0.0265(16) -0.0025(16)

loop_
_atom_type_symbol
_atom_type_description
_atom_type_scat_dispersion_real
_atom_type_scat_dispersion_imag
_atom_type_scat_source
C C 0.0033 0.0016 'International Tables Vol C Tables 4.2.6.8 and 6.1.1.4'
H H 0.0000 0.0000 'International Tables Vol C Tables 4.2.6.8 and 6.1.1.4'
N N 0.0061 0.0033 'International Tables Vol C Tables 4.2.6.8 and 6.1.1.4'
O O 0.0106 0.0060 'International Tables Vol C Tables 4.2.6.8 and 6.1.1.4'
Re Re -1.0185 7.2310 'International Tables Vol C Tables 4.2.6.8 and 6.1.1.4'
Cl Cl 0.1484 0.1585 'International Tables Vol C Tables 4.2.6.8 and 6.1.1.4'

loop_
_geom_angle_atom_site_label_1
_geom_angle_atom_site_label_2
_geom_angle_atom_site_label_3
_geom_angle
C4 Re1 C6 89.8(3)
C4 Re1 C5 89.7(3)
C6 Re1 C5 88.2(3)
C4 Re1 O1 172.5(3)
C6 Re1 O1 93.3(2)
C5 Re1 O1 97.3(3)
C4 Re1 N2 92.2(2)
C6 Re1 N2 173.8(3)
C5 Re1 N2 97.7(2)
O1 Re1 N2 84.12(19)
C4 Re1 N1 91.5(3)
C6 Re1 N1 99.2(2)
C5 Re1 N1 172.5(2)
O1 Re1 N1 81.32(19)
N2 Re1 N1 74.8(2)
C7 Re2 C9 88.4(3)
C7 Re2 C8 86.4(3)
C9 Re2 C8 88.6(3)
C7 Re2 O2 176.6(2)
C9 Re2 O2 93.0(2)
C8 Re2 O2 96.7(2)
C7 Re2 N4 98.1(3)
C9 Re2 N4 169.7(2)
C8 Re2 N4 99.7(2)
O2 Re2 N4 80.11(18)
C7 Re2 N3 94.3(3)
C9 Re2 N3 96.9(3)
C8 Re2 N3 174.5(2)
O2 Re2 N3 82.53(19)
N4 Re2 N3 74.8(2)
C10 Re3 C12 89.6(3)
C10 Re3 C11 86.9(3)
C12 Re3 C11 86.9(3)
C10 Re3 O3 171.0(3)
C12 Re3 O3 98.3(3)
C11 Re3 O3 97.8(2)
C10 Re3 N5 92.5(3)
C12 Re3 N5 97.1(3)
C11 Re3 N5 176.0(3)
O3 Re3 N5 82.29(19)
C10 Re3 N6 90.9(3)
C12 Re3 N6 171.7(3)
C11 Re3 N6 101.5(3)
O3 Re3 N6 80.69(19)
N5 Re3 N6 74.6(2)
C1 O1 Re1 128.4(4)
C1 O2 Re2 125.2(4)
C1 O3 Re3 124.0(4)
C13 N1 C17 117.7(6)
C13 N1 Re1 125.1(5)
C17 N1 Re1 117.0(4)
C18 N2 C22 117.7(6)
C18 N2 Re1 117.5(4)
C22 N2 Re1 124.8(5)
C25 N3 C29 118.1(6)
C25 N3 Re2 124.8(5)
C29 N3 Re2 117.0(4)
C34 N4 C30 118.0(6)
C34 N4 Re2 124.5(4)
C30 N4 Re2 117.2(4)
C37 N5 C41 118.5(6)
C37 N5 Re3 123.7(5)
C41 N5 Re3 117.1(5)
C46 N6 C42 117.4(6)
C46 N6 Re3 124.9(5)
C42 N6 Re3 117.7(5)
O2 C1 O1 120.3(6)
O2 C1 O3 119.6(6)
O1 C1 O3 120.2(6)
O4 C4 Re1 178.9(8)
O5 C5 Re1 178.0(7)
O6 C6 Re1 178.9(7)
O7 C7 Re2 176.0(6)
O8 C8 Re2 176.0(6)
O9 C9 Re2 178.7(8)
O10 C10 Re3 175.4(7)
O11 C11 Re3 175.9(6)
O12 C12 Re3 178.7(6)
N1 C13 C14 122.7(7)
N1 C13 H13 118.7
C14 C13 H13 118.7
C13 C14 C15 120.5(6)
C13 C14 H14 119.8
C15 C14 H14 119.8
C14 C15 C16 116.6(7)
C14 C15 C23 121.5(6)
C16 C15 C23 121.9(7)
C17 C16 C15 120.3(7)
C17 C16 H16 119.8
C15 C16 H16 119.8
N1 C17 C16 122.1(6)
N1 C17 C18 114.8(6)
C16 C17 C18 123.2(6)
N2 C18 C19 122.3(6)
N2 C18 C17 115.5(6)
C19 C18 C17 122.2(7)
C18 C19 C20 120.1(7)
C18 C19 H19 120.0
C20 C19 H19 120.0
C21 C20 C19 117.3(7)
C21 C20 C24 122.5(7)
C19 C20 C24 120.2(7)
C22 C21 C20 120.1(7)
C22 C21 H21 119.9
C20 C21 H21 119.9
N2 C22 C21 122.4(7)
N2 C22 H22 118.8
C21 C22 H22 118.8
C15 C23 H23A 109.5
C15 C23 H23B 109.5
H23A C23 H23B 109.5
C15 C23 H23C 109.5
H23A C23 H23C 109.5
H23B C23 H23C 109.5
C20 C24 H24A 109.5
C20 C24 H24B 109.5
H24A C24 H24B 109.5
C20 C24 H24C 109.5
H24A C24 H24C 109.5
H24B C24 H24C 109.5
N3 C25 C26 122.6(6)
N3 C25 H25 118.7
C26 C25 H25 118.7
C27 C26 C25 120.3(7)
C27 C26 H26 119.8
C25 C26 H26 119.8
C26 C27 C28 117.1(7)
C26 C27 C35 121.3(7)
C28 C27 C35 121.6(7)
C29 C28 C27 121.0(6)
C29 C28 H28 119.5
C27 C28 H28 119.5
N3 C29 C28 120.8(6)
N3 C29 C30 115.0(6)
C28 C29 C30 124.2(6)
N4 C30 C31 121.1(6)
N4 C30 C29 115.9(6)
C31 C30 C29 123.0(6)
C30 C31 C32 120.7(6)
C30 C31 H31 119.7
C32 C31 H31 119.7
C33 C32 C31 117.1(6)
C33 C32 C36 121.7(7)
C31 C32 C36 121.2(7)
C34 C33 C32 119.5(7)
C34 C33 H33 120.2
C32 C33 H33 120.2
N4 C34 C33 123.5(6)
N4 C34 H34 118.2
C33 C34 H34 118.2
C27 C35 H35A 109.5
C27 C35 H35B 109.5
H35A C35 H35B 109.5
C27 C35 H35C 109.5
H35A C35 H35C 109.5
H35B C35 H35C 109.5
C32 C36 H36A 109.5
C32 C36 H36B 109.5
H36A C36 H36B 109.5
C32 C36 H36C 109.5
H36A C36 H36C 109.5
H36B C36 H36C 109.5
N5 C37 C38 122.6(7)
N5 C37 H37 118.7
C38 C37 H37 118.7
C37 C38 C39 120.6(7)
C37 C38 H38 119.7
C39 C38 H38 119.7
C38 C39 C40 116.9(7)
C38 C39 C47 122.6(8)
C40 C39 C47 120.5(7)
C41 C40 C39 120.6(7)
C41 C40 H40 119.7
C39 C40 H40 119.7
N5 C41 C40 120.7(7)
N5 C41 C42 115.9(6)
C40 C41 C42 123.3(6)
N6 C42 C43 121.7(7)
N6 C42 C41 114.4(6)
C43 C42 C41 123.9(6)
C42 C43 C44 120.9(7)
C42 C43 H43 119.5
C44 C43 H43 119.5
C45 C44 C43 116.7(7)
C45 C44 C48 121.6(8)
C43 C44 C48 121.6(8)
C46 C45 C44 120.0(7)
C46 C45 H45 120.0
C44 C45 H45 120.0
N6 C46 C45 123.1(7)
N6 C46 H46 118.4
C45 C46 H46 118.4
C39 C47 H47A 109.5
C39 C47 H47B 109.5
H47A C47 H47B 109.5
C39 C47 H47C 109.5
H47A C47 H47C 109.5
H47B C47 H47C 109.5
C44 C48 H48A 109.5
C44 C48 H48B 109.5
H48A C48 H48B 109.5
C44 C48 H48C 109.5
H48A C48 H48C 109.5
H48B C48 H48C 109.5
O21 Re4 O22 111.6(3)
O21 Re4 O20 107.4(4)
O22 Re4 O20 109.5(3)
O21 Re4 O23 111.7(3)
O22 Re4 O23 107.8(3)
O20 Re4 O23 108.8(3)
Cl81 C80 Cl80 114.7(9)
C90 O90 C92 101.0(17)
O90 C90 C91 99(2)
C93A C92 O90 125(2)
C93B C92 O90 104.6(17)

loop_
_geom_bond_atom_site_label_1
_geom_bond_atom_site_label_2
_geom_bond_distance
_geom_bond_site_symmetry_2
Re1 C4 1.895(7) .
Re1 C6 1.916(7) .
Re1 C5 1.928(8) .
Re1 O1 2.132(4) .
Re1 N2 2.163(5) .
Re1 N1 2.178(6) .
Re2 C7 1.902(8) .
Re2 C9 1.920(7) .
Re2 C8 1.934(8) .
Re2 O2 2.131(4) .
Re2 N4 2.167(5) .
Re2 N3 2.169(5) .
Re3 C10 1.891(8) .
Re3 C12 1.910(7) .
Re3 C11 1.937(7) .
Re3 O3 2.132(4) .
Re3 N5 2.166(6) .
Re3 N6 2.168(6) .
O1 C1 1.278(8) .
O2 C1 1.277(8) .
O3 C1 1.288(8) .
O4 C4 1.163(9) .
O5 C5 1.143(9) .
O6 C6 1.150(8) .
O7 C7 1.152(9) .
O8 C8 1.143(9) .
O9 C9 1.138(9) .
O10 C10 1.160(9) .
O11 C11 1.127(9) .
O12 C12 1.150(9) .
N1 C13 1.333(9) .
N1 C17 1.352(9) .
N2 C18 1.345(9) .
N2 C22 1.347(9) .
N3 C25 1.338(9) .
N3 C29 1.363(8) .
N4 C34 1.337(9) .
N4 C30 1.347(8) .
N5 C37 1.343(9) .
N5 C41 1.351(9) .
N6 C46 1.342(9) .
N6 C42 1.359(9) .
C13 C14 1.379(10) .
C13 H13 0.9300 .
C14 C15 1.382(10) .
C14 H14 0.9300 .
C15 C16 1.386(10) .
C15 C23 1.496(10) .
C16 C17 1.382(10) .
C16 H16 0.9300 .
C17 C18 1.488(9) .
C18 C19 1.372(10) .
C19 C20 1.390(10) .
C19 H19 0.9300 .
C20 C21 1.378(11) .
C20 C24 1.508(10) .
C21 C22 1.373(10) .
C21 H21 0.9300 .
C22 H22 0.9300 .
C23 H23A 0.9600 .
C23 H23B 0.9600 .
C23 H23C 0.9600 .
C24 H24A 0.9600 .
C24 H24B 0.9600 .
C24 H24C 0.9600 .
C25 C26 1.378(10) .
C25 H25 0.9300 .
C26 C27 1.375(10) .
C26 H26 0.9300 .
C27 C28 1.386(10) .
C27 C35 1.499(10) .
C28 C29 1.383(9) .
C28 H28 0.9300 .
C29 C30 1.468(10) .
C30 C31 1.387(9) .
C31 C32 1.391(10) .
C31 H31 0.9300 .
C32 C33 1.384(10) .
C32 C36 1.492(10) .
C33 C34 1.370(10) .
C33 H33 0.9300 .
C34 H34 0.9300 .
C35 H35A 0.9600 .
C35 H35B 0.9600 .
C35 H35C 0.9600 .
C36 H36A 0.9600 .
C36 H36B 0.9600 .
C36 H36C 0.9600 .
C37 C38 1.366(10) .
C37 H37 0.9300 .
C38 C39 1.367(11) .
C38 H38 0.9300 .
C39 C40 1.401(11) .
C39 C47 1.509(10) .
C40 C41 1.382(10) .
C40 H40 0.9300 .
C41 C42 1.473(10) .
C42 C43 1.371(10) .
C43 C44 1.392(11) .
C43 H43 0.9300 .
C44 C45 1.381(11) .
C44 C48 1.482(11) .
C45 C46 1.376(11) .
C45 H45 0.9300 .
C46 H46 0.9300 .
C47 H47A 0.9600 .
C47 H47B 0.9600 .
C47 H47C 0.9600 .
C48 H48A 0.9600 .
C48 H48B 0.9600 .
C48 H48C 0.9600 .
Re4 O21 1.685(8) .
Re4 O22 1.691(6) .
Re4 O20 1.699(7) .
Re4 O23 1.715(6) .
C80 C91 1.55(4) .
C80 Cl81 1.708(15) .
C80 Cl80 1.708(15) .
O90 C90 1.52(3) .
O90 C92 1.78(4) .
C90 C91 1.70(5) .
C92 C93A 1.36(4) .
C92 C92 1.46(6) 2_755
C92 C93B 1.68(4) 2_755
C92 C90 1.93(4) 2_755
C93A C92 1.36(4) 2_755
C93B C92 1.68(4) 2_755
